data_8105405
loop_
_publ_author_name
'Hoang, Minh-Tu'
'Guo, Ke-Liang'
'Ye, Fei'

_publ_section_title
;
 Crystal structure of
 2-(3,6-dimethyl-2,3-dihydro-4H-benzo[b][1,4]oxazin-4-yl)-2-oxoethyl
 acetate, C14H17NO4
;
_journal_issue 5
_journal_name_full 'Zeitschrift f\"ur Kristallographie - New Crystal Structures'
_journal_page_first 1151
_journal_page_last 1153
_journal_paper_doi 10.1515/ncrs-2020-0215
_journal_volume 235
_journal_year 2020
_chemical_formula_moiety 'C14 H17 N O4'
_chemical_formula_sum 'C14 H17 N O4'
_chemical_formula_weight 263.29
_space_group_crystal_system monoclinic
_space_group_IT_number 14
_space_group_name_Hall '-P 2ybc'
_space_group_name_H-M_alt 'P 1 21/c 1'
_atom_sites_solution_hydrogens geom
_atom_sites_solution_primary direct
_atom_sites_solution_secondary difmap
_audit_creation_method SHELXL-97
_cell_angle_alpha 90.00
_cell_angle_beta 112.31(3)
_cell_angle_gamma 90.00
_cell_formula_units_Z 4
_cell_length_a 9.6719(19)
_cell_length_b 13.529(3)
_cell_length_c 11.094(2)
_cell_measurement_reflns_used 9876
_cell_measurement_temperature 293(2)
_cell_measurement_theta_max 37.47
_cell_measurement_theta_min 3.01
_cell_volume 1343.0(5)
_computing_cell_refinement 'RAPID-AUTO (Rigaku 1998 <i>RAPID-AUTO</i>)'
_computing_data_collection 'RAPID-AUTO (Rigaku 1998 <i>RAPID-AUTO</i>)'
_computing_data_reduction 'CrystalClear (Rigaku/MSC, 2002)'
_computing_molecular_graphics 'SHELXTL (Sheldrick, 2008)'
_computing_publication_material SHELXL-97
_computing_structure_refinement 'SHELXL-97 (Sheldrick, 2008)'
_computing_structure_solution 'SHELXS-97 (Sheldrick, 2008)'
_diffrn_ambient_temperature 293(2)
_diffrn_measured_fraction_theta_full 0.997
_diffrn_measured_fraction_theta_max 0.997
_diffrn_measurement_device_type "'Rigaku RAXIS-RAPID"
_diffrn_measurement_method '\w scan'
_diffrn_radiation_source 'fine-focus sealed tube'
_diffrn_radiation_type MoK\a
_diffrn_radiation_wavelength 0.71073
_diffrn_reflns_av_R_equivalents 0.0477
_diffrn_reflns_av_sigmaI/netI 0.0456
_diffrn_reflns_limit_h_max 12
_diffrn_reflns_limit_h_min -12
_diffrn_reflns_limit_k_max 17
_diffrn_reflns_limit_k_min -17
_diffrn_reflns_limit_l_max 14
_diffrn_reflns_limit_l_min -14
_diffrn_reflns_number 12727
_diffrn_reflns_theta_full 27.47
_diffrn_reflns_theta_max 27.47
_diffrn_reflns_theta_min 3.01
_exptl_absorpt_coefficient_mu 0.096
_exptl_absorpt_correction_T_max 0.9786
_exptl_absorpt_correction_T_min 0.9608
_exptl_absorpt_correction_type multi-scan
_exptl_absorpt_process_details 'ABSCOR (Higashi, 1995)'
_exptl_crystal_colour colorless
_exptl_crystal_density_diffrn 1.302
_exptl_crystal_density_method 'not measured'
_exptl_crystal_description block
_exptl_crystal_F_000 560
_exptl_crystal_size_max 0.42
_exptl_crystal_size_mid 0.30
_exptl_crystal_size_min 0.23
_refine_diff_density_max 0.384
_refine_diff_density_min -0.315
_refine_diff_density_rms 0.094
_refine_ls_extinction_method none
_refine_ls_goodness_of_fit_ref 1.039
_refine_ls_hydrogen_treatment constr
_refine_ls_matrix_type full
_refine_ls_number_parameters 175
_refine_ls_number_reflns 3076
_refine_ls_number_restraints 0
_refine_ls_restrained_S_all 1.039
_refine_ls_R_factor_all 0.0613
_refine_ls_R_factor_gt 0.0480
_refine_ls_shift/su_max 0.000
_refine_ls_shift/su_mean 0.000
_refine_ls_structure_factor_coef Fsqd
_refine_ls_weighting_details 'calc w=1/[\s^2^(Fo^2^)+(0.0915P)^2^+0.0000P] where P=(Fo^2^+2Fc^2^)/3'
_refine_ls_weighting_scheme calc
_refine_ls_wR_factor_gt 0.1327
_refine_ls_wR_factor_ref 0.1422
_reflns_number_gt 2280
_reflns_number_total 3076
_reflns_threshold_expression >2sigma(I)
_cod_data_source_file suppl_ncrs-2020-0215_suppl.cif
_cod_data_source_block 54
_cod_original_cell_volume 1342.9(5)
_cod_original_sg_symbol_H-M 'P 21/c'
_cod_database_code 8105405
_shelx_space_group_comment
;
The symmetry employed for this shelxl refinement is uniquely defined
by the following loop, which should always be used as a source of
symmetry information in preference to the above space-group names.
They are only intended as comments.
;

loop_
_symmetry_equiv_pos_as_xyz
'x, y, z'
'-x, y+1/2, -z+1/2'
'-x, -y, -z'
'x, -y-1/2, z-1/2'

loop_
_atom_site_label
_atom_site_type_symbol
_atom_site_fract_x
_atom_site_fract_y
_atom_site_fract_z
_atom_site_U_iso_or_equiv
_atom_site_adp_type
_atom_site_occupancy
_atom_site_symmetry_multiplicity
_atom_site_calc_flag
_atom_site_refinement_flags
_atom_site_disorder_assembly
_atom_site_disorder_group
C1 C 0.75381(14) 0.96869(9) 0.93020(11) 0.0307(3) Uani 1 1 d . . .
C2 C 0.69357(15) 0.87873(10) 0.87225(12) 0.0352(3) Uani 1 1 d . . .
H2 H 0.6277 0.8782 0.7856 0.042 Uiso 1 1 calc R . .
C3 C 0.72915(16) 0.78984(10) 0.94032(14) 0.0396(3) Uani 1 1 d . . .
C4 C 0.82288(17) 0.79365(11) 1.07181(14) 0.0435(4) Uani 1 1 d . . .
H4 H 0.8485 0.7352 1.1193 0.052 Uiso 1 1 calc R . .
C5 C 0.87836(16) 0.88196(12) 1.13293(13) 0.0420(4) Uani 1 1 d . . .
H5 H 0.9382 0.8827 1.2213 0.050 Uiso 1 1 calc R . .
C6 C 0.84522(15) 0.96999(10) 1.06313(12) 0.0347(3) Uani 1 1 d . . .
C7 C 0.6639(2) 0.69374(13) 0.87467(19) 0.0602(5) Uani 1 1 d . . .
H7A H 0.7416 0.6451 0.8942 0.090 Uiso 1 1 calc R . .
H7B H 0.6190 0.7036 0.7821 0.090 Uiso 1 1 calc R . .
H7C H 0.5893 0.6713 0.9059 0.090 Uiso 1 1 calc R . .
C8 C 0.86794(17) 1.14674(12) 1.06119(14) 0.0439(4) Uani 1 1 d . . .
H8A H 0.9434 1.1601 1.0256 0.053 Uiso 1 1 calc R . .
H8B H 0.8704 1.2001 1.1204 0.053 Uiso 1 1 calc R . .
C9 C 0.71531(16) 1.14368(10) 0.95122(13) 0.0380(3) Uani 1 1 d . . .
H9 H 0.7007 1.2056 0.9022 0.046 Uiso 1 1 calc R . .
C10 C 0.58818(18) 1.13239(12) 0.99894(16) 0.0465(4) Uani 1 1 d . . .
H10A H 0.4955 1.1250 0.9256 0.070 Uiso 1 1 calc R . .
H10B H 0.5834 1.1900 1.0478 0.070 Uiso 1 1 calc R . .
H10C H 0.6053 1.0750 1.0536 0.070 Uiso 1 1 calc R . .
C11 C 0.73669(14) 1.08503(10) 0.75063(12) 0.0327(3) Uani 1 1 d . . .
C12 C 0.75386(16) 1.00020(11) 0.66755(12) 0.0359(3) Uani 1 1 d . . .
H12A H 0.8128 0.9479 0.7234 0.043 Uiso 1 1 calc R . .
H12B H 0.6563 0.9735 0.6154 0.043 Uiso 1 1 calc R . .
C13 C 0.73790(18) 1.07214(11) 0.46722(13) 0.0422(4) Uani 1 1 d . . .
C14 C 0.8295(3) 1.10051(16) 0.39087(18) 0.0692(6) Uani 1 1 d . . .
H14A H 0.7702 1.1397 0.3173 0.104 Uiso 1 1 calc R . .
H14B H 0.8628 1.0420 0.3610 0.104 Uiso 1 1 calc R . .
H14C H 0.9145 1.1381 0.4451 0.104 Uiso 1 1 calc R . .
N1 N 0.71857(13) 1.06167(8) 0.86435(10) 0.0339(3) Uani 1 1 d . . .
O1 O 0.90217(12) 1.05515(8) 1.13190(9) 0.0447(3) Uani 1 1 d . . .
O2 O 0.73652(13) 1.16995(8) 0.71547(10) 0.0477(3) Uani 1 1 d . . .
O3 O 0.82596(11) 1.03446(8) 0.58399(9) 0.0402(3) Uani 1 1 d . . .
O4 O 0.60512(15) 1.07898(11) 0.43190(11) 0.0673(4) Uani 1 1 d . . .

loop_
_atom_site_aniso_label
_atom_site_aniso_U_11
_atom_site_aniso_U_22
_atom_site_aniso_U_33
_atom_site_aniso_U_23
_atom_site_aniso_U_13
_atom_site_aniso_U_12
C1 0.0322(7) 0.0357(7) 0.0272(6) 0.0038(5) 0.0148(5) 0.0024(5)
C2 0.0353(7) 0.0404(8) 0.0305(6) 0.0014(5) 0.0130(5) -0.0008(5)
C3 0.0400(8) 0.0393(8) 0.0447(7) 0.0044(6) 0.0221(6) 0.0011(6)
C4 0.0440(9) 0.0453(8) 0.0447(8) 0.0162(6) 0.0210(7) 0.0077(6)
C5 0.0355(8) 0.0589(10) 0.0314(6) 0.0105(6) 0.0123(6) 0.0048(6)
C6 0.0296(7) 0.0474(8) 0.0290(6) -0.0018(5) 0.0134(5) -0.0014(5)
C7 0.0762(13) 0.0389(9) 0.0681(11) -0.0003(8) 0.0303(10) -0.0047(8)
C8 0.0448(9) 0.0479(8) 0.0453(8) -0.0103(6) 0.0244(7) -0.0104(6)
C9 0.0456(8) 0.0350(7) 0.0389(7) -0.0022(6) 0.0224(6) 0.0004(6)
C10 0.0427(9) 0.0536(9) 0.0491(8) -0.0063(7) 0.0242(7) 0.0028(7)
C11 0.0294(7) 0.0401(7) 0.0281(6) 0.0048(5) 0.0105(5) 0.0015(5)
C12 0.0397(8) 0.0426(7) 0.0271(6) 0.0033(5) 0.0148(5) 0.0018(6)
C13 0.0546(10) 0.0434(8) 0.0279(6) 0.0010(6) 0.0150(6) 0.0030(6)
C14 0.1052(16) 0.0679(12) 0.0582(10) 0.0186(9) 0.0578(11) 0.0216(11)
N1 0.0429(7) 0.0326(6) 0.0297(5) 0.0004(4) 0.0178(5) 0.0014(5)
O1 0.0441(6) 0.0528(6) 0.0334(5) -0.0074(4) 0.0104(4) -0.0056(5)
O2 0.0673(7) 0.0391(6) 0.0437(6) 0.0086(4) 0.0288(5) 0.0028(5)
O3 0.0404(6) 0.0547(6) 0.0291(5) 0.0044(4) 0.0172(4) 0.0042(4)
O4 0.0520(8) 0.0913(10) 0.0455(6) 0.0205(6) 0.0037(5) 0.0018(7)

loop_
_atom_type_symbol
_atom_type_description
_atom_type_scat_dispersion_real
_atom_type_scat_dispersion_imag
_atom_type_scat_source
C C 0.0033 0.0016 'International Tables Vol C Tables 4.2.6.8 and 6.1.1.4'
H H 0.0000 0.0000 'International Tables Vol C Tables 4.2.6.8 and 6.1.1.4'
N N 0.0061 0.0033 'International Tables Vol C Tables 4.2.6.8 and 6.1.1.4'
O O 0.0106 0.0060 'International Tables Vol C Tables 4.2.6.8 and 6.1.1.'

loop_
_geom_angle_atom_site_label_1
_geom_angle_atom_site_label_2
_geom_angle_atom_site_label_3
_geom_angle
_geom_angle_site_symmetry_1
_geom_angle_site_symmetry_3
C2 C1 C6 118.77(12) . .
C2 C1 N1 123.71(11) . .
C6 C1 N1 117.33(12) . .
C3 C2 C1 121.96(12) . .
C3 C2 H2 119.0 . .
C1 C2 H2 119.0 . .
C2 C3 C4 117.63(13) . .
C2 C3 C7 120.75(14) . .
C4 C3 C7 121.58(14) . .
C5 C4 C3 121.55(13) . .
C5 C4 H4 119.2 . .
C3 C4 H4 119.2 . .
C4 C5 C6 120.29(13) . .
C4 C5 H5 119.9 . .
C6 C5 H5 119.9 . .
O1 C6 C5 116.70(12) . .
O1 C6 C1 123.60(12) . .
C5 C6 C1 119.67(13) . .
C3 C7 H7A 109.5 . .
C3 C7 H7B 109.5 . .
H7A C7 H7B 109.5 . .
C3 C7 H7C 109.5 . .
H7A C7 H7C 109.5 . .
H7B C7 H7C 109.5 . .
O1 C8 C9 111.58(12) . .
O1 C8 H8A 109.3 . .
C9 C8 H8A 109.3 . .
O1 C8 H8B 109.3 . .
C9 C8 H8B 109.3 . .
H8A C8 H8B 108.0 . .
N1 C9 C8 106.84(11) . .
N1 C9 C10 111.85(12) . .
C8 C9 C10 113.05(12) . .
N1 C9 H9 108.3 . .
C8 C9 H9 108.3 . .
C10 C9 H9 108.3 . .
C9 C10 H10A 109.5 . .
C9 C10 H10B 109.5 . .
H10A C10 H10B 109.5 . .
C9 C10 H10C 109.5 . .
H10A C10 H10C 109.5 . .
H10B C10 H10C 109.5 . .
O2 C11 N1 121.85(12) . .
O2 C11 C12 120.49(11) . .
N1 C11 C12 117.65(11) . .
O3 C12 C11 109.88(11) . .
O3 C12 H12A 109.7 . .
C11 C12 H12A 109.7 . .
O3 C12 H12B 109.7 . .
C11 C12 H12B 109.7 . .
H12A C12 H12B 108.2 . .
O4 C13 O3 123.45(13) . .
O4 C13 C14 126.18(15) . .
O3 C13 C14 110.35(14) . .
C13 C14 H14A 109.5 . .
C13 C14 H14B 109.5 . .
H14A C14 H14B 109.5 . .
C13 C14 H14C 109.5 . .
H14A C14 H14C 109.5 . .
H14B C14 H14C 109.5 . .
C11 N1 C1 125.63(11) . .
C11 N1 C9 117.87(11) . .
C1 N1 C9 112.80(10) . .
C6 O1 C8 117.30(11) . .
C13 O3 C12 117.26(11) . .

loop_
_geom_bond_atom_site_label_1
_geom_bond_atom_site_label_2
_geom_bond_distance
_geom_bond_site_symmetry_2
C1 C2 1.3962(19) .
C1 C6 1.4024(18) .
C1 N1 1.4294(16) .
C2 C3 1.3919(19) .
C2 H2 0.9300 .
C3 C4 1.396(2) .
C3 C7 1.507(2) .
C4 C5 1.378(2) .
C4 H4 0.9300 .
C5 C6 1.390(2) .
C5 H5 0.9300 .
C6 O1 1.3762(17) .
C7 H7A 0.9600 .
C7 H7B 0.9600 .
C7 H7C 0.9600 .
C8 O1 1.4364(19) .
C8 C9 1.517(2) .
C8 H8A 0.9700 .
C8 H8B 0.9700 .
C9 N1 1.4779(17) .
C9 C10 1.520(2) .
C9 H9 0.9800 .
C10 H10A 0.9600 .
C10 H10B 0.9600 .
C10 H10C 0.9600 .
C11 O2 1.2131(17) .
C11 N1 1.3748(16) .
C11 C12 1.5200(19) .
C12 O3 1.4323(16) .
C12 H12A 0.9700 .
C12 H12B 0.9700 .
C13 O4 1.196(2) .
C13 O3 1.3511(17) .
C13 C14 1.490(2) .
C14 H14A 0.9600 .
C14 H14B 0.9600 .
C14 H14C 0.9600 .
